data_7150681
loop_
_publ_author_name
'Shin, Ji-Young'
'Patrick, Brian O.'
'Dolphin, David'

_publ_section_title
;
 Facile synthesis of dicyanovinyl-di(meso-aryl)dipyrromethenes via a
 dipyrromethene--DDQ adduct
;
_journal_issue 10
_journal_name_full 'Organic &amp; Biomolecular Chemistry'
_journal_page_first 2032
_journal_page_last 2035
_journal_paper_doi 10.1039/b904446a
_journal_volume 7
_journal_year 2009
_chemical_formula_sum 'C39 H20 Cl8 N6 O2'
_chemical_formula_weight 888.21
_chemical_name_systematic
;
?
;
_space_group_IT_number 2
_symmetry_cell_setting triclinic
_symmetry_space_group_name_Hall '-P 1'
_symmetry_space_group_name_H-M 'P -1'
_atom_sites_solution_hydrogens geom
_atom_sites_solution_primary direct
_atom_sites_solution_secondary difmap
_audit_creation_method SHELXL-97
_cell_angle_alpha 83.100(8)
_cell_angle_beta 79.807(8)
_cell_angle_gamma 89.782(8)
_cell_formula_units_Z 2
_cell_length_a 11.2796(18)
_cell_length_b 12.066(2)
_cell_length_c 14.734(2)
_cell_measurement_reflns_used 9982
_cell_measurement_temperature 173(2)
_cell_measurement_theta_max 28.10
_cell_measurement_theta_min 2.48
_cell_volume 1959.0(5)
_computing_structure_refinement 'SHELXL-97 (Sheldrick, 1997)'
_diffrn_ambient_temperature 173(2)
_diffrn_measured_fraction_theta_full 0.989
_diffrn_measured_fraction_theta_max 0.989
_diffrn_measurement_device_type 'Bruker X8 APEX II'
_diffrn_measurement_method 'area detector'
_diffrn_radiation_monochromator graphite
_diffrn_radiation_source 'fine-focus sealed tube'
_diffrn_radiation_type MoK\a
_diffrn_radiation_wavelength 0.71073
_diffrn_reflns_av_R_equivalents 0.0320
_diffrn_reflns_av_sigmaI/netI 0.0415
_diffrn_reflns_limit_h_max 14
_diffrn_reflns_limit_h_min -14
_diffrn_reflns_limit_k_max 15
_diffrn_reflns_limit_k_min -15
_diffrn_reflns_limit_l_max 19
_diffrn_reflns_limit_l_min 0
_diffrn_reflns_number 9356
_diffrn_reflns_theta_full 28.00
_diffrn_reflns_theta_max 28.00
_diffrn_reflns_theta_min 1.83
_exptl_absorpt_coefficient_mu 0.619
_exptl_absorpt_correction_T_max 0.976
_exptl_absorpt_correction_T_min 0.892
_exptl_absorpt_correction_type multi-scan
_exptl_crystal_colour red
_exptl_crystal_density_diffrn 1.506
_exptl_crystal_density_method 'not measured'
_exptl_crystal_description plate
_exptl_crystal_F_000 896
_exptl_crystal_size_max 0.50
_exptl_crystal_size_mid 0.22
_exptl_crystal_size_min 0.04
_platon_squeeze_details
;
;
_refine_diff_density_max 0.956
_refine_diff_density_min -1.384
_refine_diff_density_rms 0.090
_refine_ls_extinction_method none
_refine_ls_goodness_of_fit_ref 1.172
_refine_ls_hydrogen_treatment mixed
_refine_ls_matrix_type full
_refine_ls_number_parameters 504
_refine_ls_number_reflns 9356
_refine_ls_number_restraints 0
_refine_ls_restrained_S_all 1.172
_refine_ls_R_factor_all 0.0772
_refine_ls_R_factor_gt 0.0527
_refine_ls_shift/su_max 0.001
_refine_ls_shift/su_mean 0.000
_refine_ls_structure_factor_coef Fsqd
_refine_ls_weighting_details 'calc w=1/[\s^2^(Fo^2^)+(0.1005P)^2^+0.0000P] where P=(Fo^2^+2Fc^2^)/3'
_refine_ls_weighting_scheme calc
_refine_ls_wR_factor_gt 0.1628
_refine_ls_wR_factor_ref 0.1743
_reflns_number_gt 6694
_reflns_number_total 9356
_reflns_threshold_expression >2sigma(I)
_cod_data_source_file b904446a.txt
_cod_data_source_block dd300
_cod_original_cell_volume 1959.0(6)
_cod_original_sg_symbol_H-M P-1
_cod_database_code 7150681

loop_
_symmetry_equiv_pos_as_xyz
'x, y, z'
'-x, -y, -z'

loop_
_atom_site_label
_atom_site_type_symbol
_atom_site_fract_x
_atom_site_fract_y
_atom_site_fract_z
_atom_site_U_iso_or_equiv
_atom_site_adp_type
_atom_site_occupancy
_atom_site_symmetry_multiplicity
_atom_site_calc_flag
_atom_site_refinement_flags
_atom_site_disorder_assembly
_atom_site_disorder_group
C1 C 0.0185(3) 0.4463(3) 0.6204(2) 0.0307(7) Uani 1 1 d . . .
H1 H 0.0802 0.4622 0.5675 0.037 Uiso 1 1 calc R . .
C2 C -0.0460(3) 0.3465(3) 0.6455(2) 0.0312(7) Uani 1 1 d . . .
H2 H -0.0374 0.2828 0.6130 0.037 Uiso 1 1 calc R . .
C3 C -0.1255(3) 0.3573(2) 0.7273(2) 0.0265(6) Uani 1 1 d . . .
H3 H -0.1813 0.3020 0.7613 0.032 Uiso 1 1 calc R . .
C4 C -0.1080(2) 0.4659(2) 0.75080(19) 0.0210(6) Uani 1 1 d . . .
C5 C -0.1652(2) 0.5171(2) 0.82766(17) 0.0181(5) Uani 1 1 d . . .
C6 C -0.1350(2) 0.6223(2) 0.84730(17) 0.0181(5) Uani 1 1 d . . .
C7 C -0.1843(2) 0.6773(2) 0.92642(18) 0.0213(6) Uani 1 1 d . . .
H7 H -0.2470 0.6492 0.9757 0.026 Uiso 1 1 calc R . .
C8 C -0.1248(2) 0.7772(2) 0.91790(19) 0.0221(6) Uani 1 1 d . . .
H8 H -0.1367 0.8325 0.9592 0.027 Uiso 1 1 calc R . .
C9 C -0.0403(2) 0.7801(2) 0.83275(18) 0.0189(5) Uani 1 1 d . . .
C10 C -0.2667(2) 0.4527(2) 0.89133(18) 0.0184(5) Uani 1 1 d . . .
C11 C -0.3811(3) 0.4466(2) 0.86831(19) 0.0231(6) Uani 1 1 d . . .
C12 C -0.4753(3) 0.3874(3) 0.9247(2) 0.0294(7) Uani 1 1 d . . .
H12 H -0.5514 0.3838 0.9059 0.035 Uiso 1 1 calc R . .
C13 C -0.4577(3) 0.3328(3) 1.0097(2) 0.0330(7) Uani 1 1 d . . .
H13 H -0.5226 0.2925 1.0498 0.040 Uiso 1 1 calc R . .
C14 C -0.3465(3) 0.3368(3) 1.0362(2) 0.0289(7) Uani 1 1 d . . .
H14 H -0.3346 0.2998 1.0945 0.035 Uiso 1 1 calc R . .
C15 C -0.2528(2) 0.3955(2) 0.97702(18) 0.0205(6) Uani 1 1 d . . .
C16 C 0.0478(2) 0.8761(2) 0.79010(18) 0.0188(5) Uani 1 1 d . . .
C17 C -0.0287(2) 0.9771(2) 0.7624(2) 0.0243(6) Uani 1 1 d . . .
C18 C -0.0782(3) 0.9715(2) 0.6758(2) 0.0252(6) Uani 1 1 d . . .
C19 C -0.0412(2) 0.8946(2) 0.61671(19) 0.0210(6) Uani 1 1 d . . .
C20 C 0.0596(2) 0.8183(2) 0.62887(17) 0.0186(5) Uani 1 1 d . . .
C21 C 0.1334(2) 0.8449(2) 0.70253(17) 0.0159(5) Uani 1 1 d . . .
C22 C 0.2189(2) 0.9413(2) 0.65764(17) 0.0164(5) Uani 1 1 d . . .
C23 C 0.3172(2) 0.9373(2) 0.58182(18) 0.0197(5) Uani 1 1 d . . .
H23 H 0.3414 0.8759 0.5486 0.024 Uiso 1 1 calc R . .
C24 C 0.3686(2) 1.0431(2) 0.56790(18) 0.0199(5) Uani 1 1 d . . .
H24 H 0.4366 1.0689 0.5226 0.024 Uiso 1 1 calc R . .
C25 C 0.3002(2) 1.1065(2) 0.63449(17) 0.0168(5) Uani 1 1 d . . .
C26 C 0.3242(2) 1.2151(2) 0.65059(17) 0.0161(5) Uani 1 1 d . . .
C27 C 0.2574(2) 1.2713(2) 0.71998(18) 0.0192(5) Uani 1 1 d . . .
C28 C 0.2706(3) 1.3815(2) 0.74136(19) 0.0252(6) Uani 1 1 d . . .
H28 H 0.3308 1.4347 0.7106 0.030 Uiso 1 1 calc R . .
C29 C 0.1798(3) 1.3979(3) 0.8154(2) 0.0311(7) Uani 1 1 d . . .
H29 H 0.1657 1.4641 0.8442 0.037 Uiso 1 1 calc R . .
C30 C 0.1138(3) 1.2988(3) 0.83886(19) 0.0277(6) Uani 1 1 d . . .
H30 H 0.0463 1.2857 0.8877 0.033 Uiso 1 1 calc R . .
C31 C 0.4320(2) 1.2752(2) 0.59208(18) 0.0178(5) Uani 1 1 d . . .
C32 C 0.5426(3) 1.2751(2) 0.62311(19) 0.0219(6) Uani 1 1 d . . .
C33 C 0.6450(3) 1.3262(3) 0.5677(2) 0.0269(6) Uani 1 1 d . . .
H33 H 0.7189 1.3257 0.5903 0.032 Uiso 1 1 calc R . .
C34 C 0.6390(3) 1.3775(3) 0.4801(2) 0.0276(6) Uani 1 1 d . . .
H34 H 0.7093 1.4107 0.4414 0.033 Uiso 1 1 calc R . .
C35 C 0.5312(3) 1.3808(2) 0.4485(2) 0.0269(6) Uani 1 1 d . . .
H35 H 0.5268 1.4171 0.3884 0.032 Uiso 1 1 calc R . .
C36 C 0.4295(2) 1.3314(2) 0.50446(18) 0.0204(6) Uani 1 1 d . . .
C37 C 0.2054(2) 0.7453(2) 0.72567(17) 0.0184(5) Uani 1 1 d . . .
C38 C 0.1152(3) 0.9059(2) 0.8617(2) 0.0265(6) Uani 1 1 d . . .
C39 C 0.5510(4) 0.8486(5) 0.7134(3) 0.0712(14) Uani 1 1 d . . .
H39A H 0.5140 0.7838 0.6930 0.085 Uiso 1 1 calc R . .
H39B H 0.5791 0.9026 0.6577 0.085 Uiso 1 1 calc R . .
N1 N -0.0199(2) 0.5165(2) 0.68244(17) 0.0247(5) Uani 1 1 d . . .
N2 N -0.0451(2) 0.69053(18) 0.79017(15) 0.0187(5) Uani 1 1 d . . .
N3 N 0.1635(3) 0.9248(3) 0.9194(2) 0.0471(8) Uani 1 1 d . . .
N4 N 0.2665(2) 0.6719(2) 0.74085(17) 0.0280(6) Uani 1 1 d . . .
N5 N 0.20662(19) 1.04010(17) 0.68820(15) 0.0165(4) Uani 1 1 d . . .
N6 N 0.1597(2) 1.2242(2) 0.78230(16) 0.0216(5) Uani 1 1 d . . .
Cl1 Cl -0.40480(7) 0.51502(7) 0.76243(5) 0.0372(2) Uani 1 1 d . . .
Cl2 Cl -0.11255(6) 0.39523(6) 1.01030(4) 0.02438(17) Uani 1 1 d . . .
Cl3 Cl -0.18643(8) 1.06554(7) 0.65713(7) 0.0425(2) Uani 1 1 d . . .
Cl4 Cl -0.10520(7) 0.88278(6) 0.52249(5) 0.0331(2) Uani 1 1 d . . .
Cl5 Cl 0.55248(7) 1.20855(7) 0.73178(5) 0.0338(2) Uani 1 1 d . . .
Cl6 Cl 0.29428(7) 1.34035(6) 0.46339(5) 0.03126(19) Uani 1 1 d . . .
Cl7 Cl 0.67271(10) 0.80439(10) 0.76231(9) 0.0687(3) Uani 1 1 d . . .
Cl8 Cl 0.44181(10) 0.91148(9) 0.78934(8) 0.0566(3) Uani 1 1 d . . .
O1 O 0.08899(18) 0.74729(16) 0.57824(13) 0.0245(4) Uani 1 1 d . . .
O2 O -0.0556(2) 1.04965(17) 0.81141(16) 0.0344(5) Uani 1 1 d . . .
H6N H 0.137(3) 1.161(3) 0.783(2) 0.033(10) Uiso 1 1 d . . .
H1N H 0.014(3) 0.571(3) 0.686(2) 0.032(10) Uiso 1 1 d . . .

loop_
_atom_site_aniso_label
_atom_site_aniso_U_11
_atom_site_aniso_U_22
_atom_site_aniso_U_33
_atom_site_aniso_U_23
_atom_site_aniso_U_13
_atom_site_aniso_U_12
C1 0.0299(17) 0.0333(17) 0.0274(15) -0.0094(13) 0.0028(13) -0.0008(13)
C2 0.0349(18) 0.0281(16) 0.0323(16) -0.0144(13) -0.0032(13) -0.0016(13)
C3 0.0275(16) 0.0213(14) 0.0304(15) -0.0046(12) -0.0030(12) -0.0079(12)
C4 0.0196(14) 0.0205(13) 0.0215(13) 0.0006(11) -0.0021(11) -0.0031(11)
C5 0.0177(13) 0.0185(13) 0.0173(12) 0.0026(10) -0.0040(10) -0.0005(10)
C6 0.0146(13) 0.0203(13) 0.0175(12) 0.0017(10) -0.0003(10) -0.0042(10)
C7 0.0192(14) 0.0233(14) 0.0185(13) -0.0005(11) 0.0031(10) -0.0032(11)
C8 0.0211(14) 0.0228(14) 0.0205(13) -0.0029(11) 0.0020(11) -0.0051(11)
C9 0.0163(13) 0.0191(13) 0.0196(13) 0.0018(10) -0.0014(10) -0.0055(10)
C10 0.0176(13) 0.0166(13) 0.0194(12) 0.0005(10) -0.0003(10) -0.0052(10)
C11 0.0237(15) 0.0247(14) 0.0205(13) 0.0035(11) -0.0068(11) -0.0034(11)
C12 0.0200(15) 0.0355(17) 0.0310(16) 0.0023(13) -0.0035(12) -0.0112(12)
C13 0.0268(16) 0.0372(18) 0.0297(16) 0.0088(13) 0.0008(13) -0.0163(14)
C14 0.0299(16) 0.0310(16) 0.0224(14) 0.0061(12) -0.0016(12) -0.0054(13)
C15 0.0202(14) 0.0207(13) 0.0200(13) -0.0003(11) -0.0037(11) 0.0000(11)
C16 0.0187(13) 0.0173(13) 0.0186(12) -0.0027(10) 0.0019(10) -0.0035(10)
C17 0.0178(14) 0.0182(14) 0.0325(15) -0.0022(12) 0.0070(12) -0.0049(11)
C18 0.0195(14) 0.0190(14) 0.0348(16) 0.0038(12) -0.0026(12) -0.0022(11)
C19 0.0190(14) 0.0175(13) 0.0250(14) 0.0042(11) -0.0046(11) -0.0057(10)
C20 0.0193(13) 0.0163(13) 0.0178(12) 0.0036(10) -0.0004(10) -0.0059(10)
C21 0.0149(12) 0.0135(12) 0.0173(12) -0.0001(10) 0.0010(10) -0.0006(10)
C22 0.0149(12) 0.0139(12) 0.0196(12) -0.0010(10) -0.0016(10) -0.0017(10)
C23 0.0208(14) 0.0132(12) 0.0224(13) -0.0033(10) 0.0043(11) -0.0020(10)
C24 0.0183(13) 0.0166(13) 0.0220(13) -0.0030(10) 0.0044(10) -0.0016(10)
C25 0.0140(12) 0.0160(12) 0.0184(12) 0.0009(10) 0.0008(10) -0.0018(10)
C26 0.0144(12) 0.0147(12) 0.0185(12) 0.0004(10) -0.0024(10) -0.0018(10)
C27 0.0221(14) 0.0166(13) 0.0180(12) -0.0004(10) -0.0018(10) -0.0014(10)
C28 0.0326(16) 0.0172(14) 0.0257(14) -0.0053(11) -0.0028(12) -0.0035(12)
C29 0.0421(19) 0.0249(15) 0.0266(15) -0.0128(12) -0.0005(13) 0.0065(13)
C30 0.0286(16) 0.0309(16) 0.0216(14) -0.0076(12) 0.0036(12) 0.0030(13)
C31 0.0185(13) 0.0132(12) 0.0201(12) -0.0051(10) 0.0030(10) -0.0028(10)
C32 0.0225(14) 0.0193(13) 0.0227(13) -0.0022(11) -0.0011(11) -0.0003(11)
C33 0.0167(14) 0.0280(15) 0.0358(16) -0.0056(13) -0.0026(12) -0.0050(12)
C34 0.0235(15) 0.0273(15) 0.0285(15) -0.0043(12) 0.0061(12) -0.0093(12)
C35 0.0292(16) 0.0281(15) 0.0208(13) -0.0023(12) 0.0022(12) -0.0087(12)
C36 0.0221(14) 0.0179(13) 0.0207(13) -0.0032(10) -0.0016(11) -0.0058(11)
C37 0.0194(13) 0.0160(13) 0.0179(12) 0.0001(10) 0.0008(10) -0.0043(11)
C38 0.0271(15) 0.0267(15) 0.0232(14) -0.0057(12) 0.0040(12) -0.0089(12)
C39 0.053(3) 0.105(4) 0.060(3) -0.019(3) -0.016(2) -0.007(3)
N1 0.0252(13) 0.0238(13) 0.0227(12) -0.0033(10) 0.0026(10) -0.0067(11)
N2 0.0173(11) 0.0196(11) 0.0177(10) -0.0013(9) 0.0001(9) -0.0032(9)
N3 0.0507(19) 0.061(2) 0.0308(15) -0.0134(14) -0.0054(14) -0.0235(16)
N4 0.0307(14) 0.0237(13) 0.0285(13) -0.0003(10) -0.0044(11) 0.0020(11)
N5 0.0156(11) 0.0142(10) 0.0185(10) -0.0004(8) -0.0004(8) -0.0021(8)
N6 0.0223(12) 0.0193(12) 0.0209(12) -0.0042(10) 0.0040(9) -0.0026(10)
Cl1 0.0309(4) 0.0471(5) 0.0324(4) 0.0139(3) -0.0151(3) -0.0098(3)
Cl2 0.0218(3) 0.0304(4) 0.0214(3) -0.0022(3) -0.0058(3) 0.0018(3)
Cl3 0.0297(4) 0.0262(4) 0.0719(6) -0.0011(4) -0.0136(4) 0.0086(3)
Cl4 0.0318(4) 0.0323(4) 0.0377(4) 0.0042(3) -0.0184(3) -0.0081(3)
Cl5 0.0272(4) 0.0401(4) 0.0328(4) 0.0076(3) -0.0098(3) -0.0007(3)
Cl6 0.0281(4) 0.0372(4) 0.0278(4) 0.0061(3) -0.0100(3) -0.0108(3)
Cl7 0.0444(6) 0.0705(8) 0.0860(8) 0.0166(6) -0.0147(6) -0.0022(5)
Cl8 0.0568(6) 0.0512(6) 0.0631(6) -0.0030(5) -0.0168(5) 0.0029(5)
O1 0.0299(11) 0.0213(10) 0.0216(10) -0.0041(8) -0.0014(8) -0.0020(8)
O2 0.0311(12) 0.0251(11) 0.0435(13) -0.0131(10) 0.0087(10) -0.0004(9)

loop_
_atom_type_symbol
_atom_type_description
_atom_type_scat_dispersion_real
_atom_type_scat_dispersion_imag
_atom_type_scat_source
C C 0.0033 0.0016 'International Tables Vol C Tables 4.2.6.8 and 6.1.1.4'
H H 0.0000 0.0000 'International Tables Vol C Tables 4.2.6.8 and 6.1.1.4'
N N 0.0061 0.0033 'International Tables Vol C Tables 4.2.6.8 and 6.1.1.4'
Cl Cl 0.1484 0.1585 'International Tables Vol C Tables 4.2.6.8 and 6.1.1.4'
O O 0.0106 0.0060 'International Tables Vol C Tables 4.2.6.8 and 6.1.1.4'

loop_
_geom_angle_atom_site_label_1
_geom_angle_atom_site_label_2
_geom_angle_atom_site_label_3
_geom_angle
_geom_angle_site_symmetry_1
_geom_angle_site_symmetry_3
_geom_angle_publ_flag
N1 C1 C2 109.2(3) . . ?
N1 C1 H1 125.4 . . ?
C2 C1 H1 125.4 . . ?
C1 C2 C3 107.0(3) . . ?
C1 C2 H2 126.5 . . ?
C3 C2 H2 126.5 . . ?
C2 C3 C4 107.4(3) . . ?
C2 C3 H3 126.3 . . ?
C4 C3 H3 126.3 . . ?
N1 C4 C5 124.0(3) . . ?
N1 C4 C3 106.3(2) . . ?
C5 C4 C3 129.7(3) . . ?
C6 C5 C4 124.8(2) . . ?
C6 C5 C10 118.5(2) . . ?
C4 C5 C10 116.7(2) . . ?
C5 C6 N2 122.8(2) . . ?
C5 C6 C7 128.0(2) . . ?
N2 C6 C7 109.2(2) . . ?
C8 C7 C6 107.5(2) . . ?
C8 C7 H7 126.3 . . ?
C6 C7 H7 126.3 . . ?
C7 C8 C9 104.6(2) . . ?
C7 C8 H8 127.7 . . ?
C9 C8 H8 127.7 . . ?
N2 C9 C8 113.8(2) . . ?
N2 C9 C16 120.6(2) . . ?
C8 C9 C16 125.7(2) . . ?
C11 C10 C15 116.0(2) . . ?
C11 C10 C5 121.7(2) . . ?
C15 C10 C5 122.3(2) . . ?
C12 C11 C10 123.0(3) . . ?
C12 C11 Cl1 118.4(2) . . ?
C10 C11 Cl1 118.6(2) . . ?
C11 C12 C13 119.0(3) . . ?
C11 C12 H12 120.5 . . ?
C13 C12 H12 120.5 . . ?
C14 C13 C12 120.4(3) . . ?
C14 C13 H13 119.8 . . ?
C12 C13 H13 119.8 . . ?
C13 C14 C15 119.2(3) . . ?
C13 C14 H14 120.4 . . ?
C15 C14 H14 120.4 . . ?
C14 C15 C10 122.4(3) . . ?
C14 C15 Cl2 118.3(2) . . ?
C10 C15 Cl2 119.3(2) . . ?
C38 C16 C9 108.9(2) . . ?
C38 C16 C17 108.4(2) . . ?
C9 C16 C17 106.9(2) . . ?
C38 C16 C21 111.9(2) . . ?
C9 C16 C21 111.0(2) . . ?
C17 C16 C21 109.5(2) . . ?
O2 C17 C18 122.2(3) . . ?
O2 C17 C16 122.6(3) . . ?
C18 C17 C16 114.9(2) . . ?
C19 C18 C17 122.3(3) . . ?
C19 C18 Cl3 122.3(2) . . ?
C17 C18 Cl3 115.4(2) . . ?
C18 C19 C20 122.4(2) . . ?
C18 C19 Cl4 121.9(2) . . ?
C20 C19 Cl4 115.7(2) . . ?
O1 C20 C19 122.0(2) . . ?
O1 C20 C21 122.3(2) . . ?
C19 C20 C21 115.3(2) . . ?
C37 C21 C22 109.0(2) . . ?
C37 C21 C20 108.3(2) . . ?
C22 C21 C20 106.7(2) . . ?
C37 C21 C16 111.2(2) . . ?
C22 C21 C16 111.5(2) . . ?
C20 C21 C16 110.0(2) . . ?
N5 C22 C23 113.5(2) . . ?
N5 C22 C21 120.5(2) . . ?
C23 C22 C21 126.0(2) . . ?
C24 C23 C22 104.4(2) . . ?
C24 C23 H23 127.8 . . ?
C22 C23 H23 127.8 . . ?
C23 C24 C25 107.2(2) . . ?
C23 C24 H24 126.4 . . ?
C25 C24 H24 126.4 . . ?
N5 C25 C26 123.0(2) . . ?
N5 C25 C24 109.4(2) . . ?
C26 C25 C24 127.4(2) . . ?
C25 C26 C27 125.0(2) . . ?
C25 C26 C31 117.9(2) . . ?
C27 C26 C31 117.1(2) . . ?
N6 C27 C26 123.5(2) . . ?
N6 C27 C28 106.3(2) . . ?
C26 C27 C28 130.2(3) . . ?
C29 C28 C27 107.8(3) . . ?
C29 C28 H28 126.1 . . ?
C27 C28 H28 126.1 . . ?
C30 C29 C28 106.7(2) . . ?
C30 C29 H29 126.7 . . ?
C28 C29 H29 126.7 . . ?
N6 C30 C29 109.7(3) . . ?
N6 C30 H30 125.1 . . ?
C29 C30 H30 125.1 . . ?
C36 C31 C32 116.6(2) . . ?
C36 C31 C26 122.6(2) . . ?
C32 C31 C26 120.8(2) . . ?
C33 C32 C31 121.5(3) . . ?
C33 C32 Cl5 119.1(2) . . ?
C31 C32 Cl5 119.4(2) . . ?
C34 C33 C32 119.7(3) . . ?
C34 C33 H33 120.1 . . ?
C32 C33 H33 120.1 . . ?
C35 C34 C33 120.0(3) . . ?
C35 C34 H34 120.0 . . ?
C33 C34 H34 120.0 . . ?
C34 C35 C36 119.9(3) . . ?
C34 C35 H35 120.1 . . ?
C36 C35 H35 120.1 . . ?
C35 C36 C31 122.2(3) . . ?
C35 C36 Cl6 118.6(2) . . ?
C31 C36 Cl6 119.3(2) . . ?
N4 C37 C21 176.1(3) . . ?
N3 C38 C16 176.6(3) . . ?
Cl7 C39 Cl8 113.1(3) . . ?
Cl7 C39 H39A 109.0 . . ?
Cl8 C39 H39A 109.0 . . ?
Cl7 C39 H39B 109.0 . . ?
Cl8 C39 H39B 109.0 . . ?
H39A C39 H39B 107.8 . . ?
C1 N1 C4 110.1(3) . . ?
C1 N1 H1N 124(3) . . ?
C4 N1 H1N 124(3) . . ?
C9 N2 C6 105.0(2) . . ?
C22 N5 C25 105.4(2) . . ?
C30 N6 C27 109.5(2) . . ?
C30 N6 H6N 128(3) . . ?
C27 N6 H6N 123(3) . . ?

loop_
_geom_bond_atom_site_label_1
_geom_bond_atom_site_label_2
_geom_bond_distance
_geom_bond_site_symmetry_2
_geom_bond_publ_flag
C1 N1 1.336(4) . ?
C1 C2 1.386(4) . ?
C1 H1 0.9500 . ?
C2 C3 1.388(4) . ?
C2 H2 0.9500 . ?
C3 C4 1.418(4) . ?
C3 H3 0.9500 . ?
C4 N1 1.370(4) . ?
C4 C5 1.409(4) . ?
C5 C6 1.392(4) . ?
C5 C10 1.499(4) . ?
C6 N2 1.397(3) . ?
C6 C7 1.436(4) . ?
C7 C8 1.364(4) . ?
C7 H7 0.9500 . ?
C8 C9 1.432(4) . ?
C8 H8 0.9500 . ?
C9 N2 1.319(3) . ?
C9 C16 1.529(4) . ?
C10 C11 1.396(4) . ?
C10 C15 1.398(4) . ?
C11 C12 1.371(4) . ?
C11 Cl1 1.739(3) . ?
C12 C13 1.389(4) . ?
C12 H12 0.9500 . ?
C13 C14 1.381(4) . ?
C13 H13 0.9500 . ?
C14 C15 1.382(4) . ?
C14 H14 0.9500 . ?
C15 Cl2 1.737(3) . ?
C16 C38 1.483(4) . ?
C16 C17 1.548(4) . ?
C16 C21 1.553(4) . ?
C17 O2 1.205(3) . ?
C17 C18 1.489(4) . ?
C18 C19 1.362(4) . ?
C18 Cl3 1.699(3) . ?
C19 C20 1.483(4) . ?
C19 Cl4 1.694(3) . ?
C20 O1 1.210(3) . ?
C20 C21 1.542(4) . ?
C21 C37 1.487(4) . ?
C21 C22 1.523(4) . ?
C22 N5 1.322(3) . ?
C22 C23 1.433(4) . ?
C23 C24 1.381(4) . ?
C23 H23 0.9500 . ?
C24 C25 1.432(4) . ?
C24 H24 0.9500 . ?
C25 N5 1.393(3) . ?
C25 C26 1.396(3) . ?
C26 C27 1.401(4) . ?
C26 C31 1.494(3) . ?
C27 N6 1.379(4) . ?
C27 C28 1.417(4) . ?
C28 C29 1.390(4) . ?
C28 H28 0.9500 . ?
C29 C30 1.385(4) . ?
C29 H29 0.9500 . ?
C30 N6 1.340(4) . ?
C30 H30 0.9500 . ?
C31 C36 1.389(4) . ?
C31 C32 1.402(4) . ?
C32 C33 1.390(4) . ?
C32 Cl5 1.725(3) . ?
C33 C34 1.376(4) . ?
C33 H33 0.9500 . ?
C34 C35 1.375(4) . ?
C34 H34 0.9500 . ?
C35 C36 1.380(4) . ?
C35 H35 0.9500 . ?
C36 Cl6 1.736(3) . ?
C37 N4 1.145(4) . ?
C38 N3 1.133(4) . ?
C39 Cl7 1.714(5) . ?
C39 Cl8 1.748(5) . ?
C39 H39A 0.9900 . ?
C39 H39B 0.9900 . ?
N1 H1N 0.77(4) . ?
N6 H6N 0.80(4) . ?

loop_
_geom_torsion_atom_site_label_1
_geom_torsion_atom_site_label_2
_geom_torsion_atom_site_label_3
_geom_torsion_atom_site_label_4
_geom_torsion
_geom_torsion_site_symmetry_1
_geom_torsion_site_symmetry_2
_geom_torsion_site_symmetry_3
_geom_torsion_site_symmetry_4
_geom_torsion_publ_flag
N1 C1 C2 C3 -0.9(4) . . . . ?
C1 C2 C3 C4 0.3(4) . . . . ?
C2 C3 C4 N1 0.5(3) . . . . ?
C2 C3 C4 C5 -179.1(3) . . . . ?
N1 C4 C5 C6 -4.1(4) . . . . ?
C3 C4 C5 C6 175.4(3) . . . . ?
N1 C4 C5 C10 175.0(3) . . . . ?
C3 C4 C5 C10 -5.4(4) . . . . ?
C4 C5 C6 N2 1.8(4) . . . . ?
C10 C5 C6 N2 -177.4(2) . . . . ?
C4 C5 C6 C7 -176.3(3) . . . . ?
C10 C5 C6 C7 4.5(4) . . . . ?
C5 C6 C7 C8 177.9(3) . . . . ?
N2 C6 C7 C8 -0.4(3) . . . . ?
C6 C7 C8 C9 0.1(3) . . . . ?
C7 C8 C9 N2 0.2(3) . . . . ?
C7 C8 C9 C16 178.9(3) . . . . ?
C6 C5 C10 C11 101.5(3) . . . . ?
C4 C5 C10 C11 -77.7(3) . . . . ?
C6 C5 C10 C15 -78.4(3) . . . . ?
C4 C5 C10 C15 102.4(3) . . . . ?
C15 C10 C11 C12 -0.7(4) . . . . ?
C5 C10 C11 C12 179.3(3) . . . . ?
C15 C10 C11 Cl1 -179.6(2) . . . . ?
C5 C10 C11 Cl1 0.5(4) . . . . ?
C10 C11 C12 C13 1.5(5) . . . . ?
Cl1 C11 C12 C13 -179.7(2) . . . . ?
C11 C12 C13 C14 -0.9(5) . . . . ?
C12 C13 C14 C15 -0.3(5) . . . . ?
C13 C14 C15 C10 1.0(5) . . . . ?
C13 C14 C15 Cl2 -177.8(2) . . . . ?
C11 C10 C15 C14 -0.5(4) . . . . ?
C5 C10 C15 C14 179.4(3) . . . . ?
C11 C10 C15 Cl2 178.3(2) . . . . ?
C5 C10 C15 Cl2 -1.8(4) . . . . ?
N2 C9 C16 C38 -130.4(3) . . . . ?
C8 C9 C16 C38 51.0(4) . . . . ?
N2 C9 C16 C17 112.7(3) . . . . ?
C8 C9 C16 C17 -66.0(3) . . . . ?
N2 C9 C16 C21 -6.7(3) . . . . ?
C8 C9 C16 C21 174.6(2) . . . . ?
C38 C16 C17 O2 -20.8(4) . . . . ?
C9 C16 C17 O2 96.5(3) . . . . ?
C21 C16 C17 O2 -143.2(3) . . . . ?
C38 C16 C17 C18 165.8(2) . . . . ?
C9 C16 C17 C18 -76.9(3) . . . . ?
C21 C16 C17 C18 43.4(3) . . . . ?
O2 C17 C18 C19 175.1(3) . . . . ?
C16 C17 C18 C19 -11.5(4) . . . . ?
O2 C17 C18 Cl3 -6.5(4) . . . . ?
C16 C17 C18 Cl3 167.00(19) . . . . ?
C17 C18 C19 C20 -6.4(4) . . . . ?
Cl3 C18 C19 C20 175.2(2) . . . . ?
C17 C18 C19 Cl4 175.5(2) . . . . ?
Cl3 C18 C19 Cl4 -2.9(4) . . . . ?
C18 C19 C20 O1 177.1(3) . . . . ?
Cl4 C19 C20 O1 -4.7(3) . . . . ?
C18 C19 C20 C21 -9.9(4) . . . . ?
Cl4 C19 C20 C21 168.34(18) . . . . ?
O1 C20 C21 C37 -23.2(3) . . . . ?
C19 C20 C21 C37 163.8(2) . . . . ?
O1 C20 C21 C22 94.0(3) . . . . ?
C19 C20 C21 C22 -79.0(3) . . . . ?
O1 C20 C21 C16 -144.9(2) . . . . ?
C19 C20 C21 C16 42.1(3) . . . . ?
C38 C16 C21 C37 61.9(3) . . . . ?
C9 C16 C21 C37 -60.1(3) . . . . ?
C17 C16 C21 C37 -177.9(2) . . . . ?
C38 C16 C21 C22 -59.9(3) . . . . ?
C9 C16 C21 C22 178.1(2) . . . . ?
C17 C16 C21 C22 60.4(3) . . . . ?
C38 C16 C21 C20 -178.1(2) . . . . ?
C9 C16 C21 C20 59.9(3) . . . . ?
C17 C16 C21 C20 -57.9(3) . . . . ?
C37 C21 C22 N5 -129.6(2) . . . . ?
C20 C21 C22 N5 113.6(3) . . . . ?
C16 C21 C22 N5 -6.6(3) . . . . ?
C37 C21 C22 C23 50.2(3) . . . . ?
C20 C21 C22 C23 -66.6(3) . . . . ?
C16 C21 C22 C23 173.2(2) . . . . ?
N5 C22 C23 C24 1.2(3) . . . . ?
C21 C22 C23 C24 -178.6(2) . . . . ?
C22 C23 C24 C25 -0.3(3) . . . . ?
C23 C24 C25 N5 -0.6(3) . . . . ?
C23 C24 C25 C26 175.1(3) . . . . ?
N5 C25 C26 C27 -1.4(4) . . . . ?
C24 C25 C26 C27 -176.7(3) . . . . ?
N5 C25 C26 C31 176.1(2) . . . . ?
C24 C25 C26 C31 0.9(4) . . . . ?
C25 C26 C27 N6 1.0(4) . . . . ?
C31 C26 C27 N6 -176.5(2) . . . . ?
C25 C26 C27 C28 -178.0(3) . . . . ?
C31 C26 C27 C28 4.4(4) . . . . ?
N6 C27 C28 C29 -0.5(3) . . . . ?
C26 C27 C28 C29 178.6(3) . . . . ?
C27 C28 C29 C30 0.7(3) . . . . ?
C28 C29 C30 N6 -0.5(4) . . . . ?
C25 C26 C31 C36 83.7(3) . . . . ?
C27 C26 C31 C36 -98.6(3) . . . . ?
C25 C26 C31 C32 -95.0(3) . . . . ?
C27 C26 C31 C32 82.7(3) . . . . ?
C36 C31 C32 C33 -1.7(4) . . . . ?
C26 C31 C32 C33 177.0(2) . . . . ?
C36 C31 C32 Cl5 179.2(2) . . . . ?
C26 C31 C32 Cl5 -2.1(3) . . . . ?
C31 C32 C33 C34 -0.5(4) . . . . ?
Cl5 C32 C33 C34 178.6(2) . . . . ?
C32 C33 C34 C35 1.8(5) . . . . ?
C33 C34 C35 C36 -0.8(4) . . . . ?
C34 C35 C36 C31 -1.6(4) . . . . ?
C34 C35 C36 Cl6 178.4(2) . . . . ?
C32 C31 C36 C35 2.8(4) . . . . ?
C26 C31 C36 C35 -175.9(2) . . . . ?
C32 C31 C36 Cl6 -177.2(2) . . . . ?
C26 C31 C36 Cl6 4.1(4) . . . . ?
C2 C1 N1 C4 1.2(4) . . . . ?
C5 C4 N1 C1 178.6(3) . . . . ?
C3 C4 N1 C1 -1.0(3) . . . . ?
C8 C9 N2 C6 -0.4(3) . . . . ?
C16 C9 N2 C6 -179.2(2) . . . . ?
C5 C6 N2 C9 -177.9(2) . . . . ?
C7 C6 N2 C9 0.5(3) . . . . ?
C23 C22 N5 C25 -1.6(3) . . . . ?
C21 C22 N5 C25 178.2(2) . . . . ?
C26 C25 N5 C22 -174.6(2) . . . . ?
C24 C25 N5 C22 1.4(3) . . . . ?
C29 C30 N6 C27 0.2(3) . . . . ?
C26 C27 N6 C30 -179.0(3) . . . . ?
C28 C27 N6 C30 0.2(3) . . . . ?

loop_
_platon_squeeze_void_nr
_platon_squeeze_void_average_x
_platon_squeeze_void_average_y
_platon_squeeze_void_average_z
_platon_squeeze_void_volume
_platon_squeeze_void_count_electrons
_platon_squeeze_void_content
1 0.500 1.000 0.000 155 41 ' '
